data_1571168
loop_
_publ_author_name
'Corfield, Peter W. R.'

_publ_section_title
;
 erythro-{1-Bromo-1-[(1-phenylethyl)sulfonyl]ethyl}benzene
;
_journal_coeditor_code WM4209
_journal_issue 3
_journal_name_full IUCrData
_journal_paper_doi 10.1107/S2414314624001895
_journal_volume 9
_journal_year 2024
_chemical_formula_iupac 'C16 H17 Br O2 S'
_chemical_formula_moiety 'C16 H17 Br O2 S'
_chemical_formula_sum 'C16 H17 Br O2 S'
_chemical_formula_weight 353.26
_chemical_melting_point 385
_chemical_name_systematic
;
<i>erythro</i>-{1-Bromo-1-[(1-phenylethyl)sulfonyl]ethyl}benzene
;
_space_group_crystal_system monoclinic
_space_group_IT_number 14
_space_group_name_Hall '-P 2ybc'
_space_group_name_H-M_alt 'P 1 21/c 1'
_atom_sites_solution_hydrogens geom
_atom_sites_solution_primary heavy
_atom_sites_solution_secondary difmap
_audit_creation_method SHELXL-2019/3
_cell_angle_alpha 90.00
_cell_angle_beta 102.16(2)
_cell_angle_gamma 90.00
_cell_formula_units_Z 4
_cell_length_a 9.1051(13)
_cell_length_b 10.665(2)
_cell_length_c 16.688(3)
_cell_measurement_reflns_used 7
_cell_measurement_temperature 295(2)
_cell_measurement_theta_max 43.1
_cell_measurement_theta_min 22.1
_cell_volume 1584.1(5)
_computing_cell_refinement
;
Local Programs (Corfield & Gainsford, 1972)
;
_computing_data_collection
;
Local Programs (Corfield & Gainsford, 1972)
;
_computing_data_reduction
;
Data reduction followed procedures in Corfield <i>et al.</i> (1973)
with <i>p</i> = 0.06
;
_computing_molecular_graphics
;
ORTEP-III (Burnett & Johnson, 1996);  ORTEP-3 for Windows
(Farrugia, 2012)
;
_computing_publication_material
;
publCIF (Westrip, 2010)
;
_computing_structure_refinement
;
SHELXL (Sheldrick, 2015)
;
_computing_structure_solution
;
Local Programs (Corfield & Gainsford, 1972)
;
_diffrn_ambient_temperature 295(2)
_diffrn_measured_fraction_theta_full 0.997
_diffrn_measured_fraction_theta_max 0.997
_diffrn_measurement_device_type 'Picker 4-circle diffractometer'
_diffrn_measurement_method '\q/2\q scans'
_diffrn_radiation_monochromator 'oriented graphite 200 reflection'
_diffrn_radiation_type CuK\a
_diffrn_radiation_wavelength 1.5405
_diffrn_reflns_av_R_equivalents 0.0115
_diffrn_reflns_av_sigmaI/netI 0.0670
_diffrn_reflns_limit_h_max 9
_diffrn_reflns_limit_h_min 0
_diffrn_reflns_limit_k_max 10
_diffrn_reflns_limit_k_min 0
_diffrn_reflns_limit_l_max 16
_diffrn_reflns_limit_l_min -16
_diffrn_reflns_number 1821
_diffrn_reflns_theta_full 50.78
_diffrn_reflns_theta_max 50.78
_diffrn_reflns_theta_min 4.954
_diffrn_source 'sealed X-ray tube'
_diffrn_standards_decay_% 7(4)
_diffrn_standards_interval_count 150
_diffrn_standards_number 3
_exptl_absorpt_coefficient_mu 4.754
_exptl_absorpt_correction_T_max 0.38
_exptl_absorpt_correction_T_min 0.28
_exptl_absorpt_correction_type empirical
_exptl_absorpt_process_details
;
Four-dimensional tensor analysis (Parkin <i>et al.</i>, 1995)
;
_exptl_crystal_colour colorless
_exptl_crystal_density_diffrn 1.481
_exptl_crystal_density_method 'not measured'
_exptl_crystal_description block
_exptl_crystal_F_000 720
_exptl_crystal_size_max 0.50
_exptl_crystal_size_mid 0.13
_exptl_crystal_size_min 0.05
_refine_diff_density_max 0.404
_refine_diff_density_min -0.322
_refine_ls_extinction_method none
_refine_ls_goodness_of_fit_ref 1.033
_refine_ls_hydrogen_treatment constr
_refine_ls_matrix_type full
_refine_ls_number_parameters 159
_refine_ls_number_reflns 1678
_refine_ls_number_restraints 0
_refine_ls_restrained_S_all 1.033
_refine_ls_R_factor_all 0.0505
_refine_ls_R_factor_gt 0.0375
_refine_ls_shift/su_max 0.000
_refine_ls_shift/su_mean 0.000
_refine_ls_structure_factor_coef Fsqd
_refine_ls_weighting_details 'calc w=1/[\s^2^(Fo^2^)+(0.0000P)^2^+1.8900P] where P=(Fo^2^+2Fc^2^)/3'
_refine_ls_weighting_scheme calc
_refine_ls_wR_factor_gt 0.0948
_refine_ls_wR_factor_ref 0.1025
_reflns_number_gt 1373
_reflns_number_total 1678
_reflns_threshold_expression >2sigma(I)
_cod_data_source_file wm4209.cif
_cod_data_source_block I
_cod_original_sg_symbol_H-M 'P 21/c'
_cod_database_code 1571168
_shelx_space_group_comment
;
The symmetry employed for this shelxl refinement is uniquely defined
by the following loop, which should always be used as a source of
symmetry information in preference to the above space-group names.
They are only intended as comments.
;
_shelx_estimated_absorpt_t_min 0.20
_shelx_estimated_absorpt_t_max 0.80

loop_
_space_group_symop_operation_xyz
'x, y, z'
'x, -y+1/2, z+1/2'
'-x, -y, -z'
'-x, y-1/2, -z-1/2'

loop_
_atom_site_type_symbol
_atom_site_label
_atom_site_fract_x
_atom_site_fract_y
_atom_site_fract_z
_atom_site_U_iso_or_equiv
_atom_site_adp_type
_atom_site_calc_flag
_atom_site_occupancy
_atom_site_disorder_assembly
_atom_site_disorder_group
Br Br1 0.20607(7) 0.25910(6) 0.43308(4) 0.0668(3) Uani d 1 . .
S S1 0.05864(13) 0.18503(11) 0.26327(7) 0.0437(4) Uani d 1 . .
O O1 -0.0819(4) 0.2157(3) 0.2845(2) 0.0587(10) Uani d 1 . .
O O2 0.1378(4) 0.2843(3) 0.2337(2) 0.0546(9) Uani d 1 . .
C C1 0.1784(5) 0.1156(5) 0.3565(3) 0.0478(13) Uani d 1 . .
C C2 0.0240(5) 0.0609(5) 0.1867(3) 0.0512(14) Uani d 1 . .
H H2 -0.005395 -0.014850 0.212602 0.061 Uiso calc 1 . .
C C3 0.0847(6) 0.0181(5) 0.3923(3) 0.0600(15) Uani d 1 . .
H H3A -0.009418 0.054726 0.397050 0.072 Uiso calc 1 . .
H H3B 0.138733 -0.007678 0.445547 0.072 Uiso calc 1 . .
H H3C 0.066447 -0.053491 0.356734 0.072 Uiso calc 1 . .
C C4 0.1613(6) 0.0309(6) 0.1531(4) 0.080(2) Uani d 1 . .
H H4A 0.233922 -0.011531 0.194211 0.096 Uiso calc 1 . .
H H4B 0.204106 0.107184 0.137720 0.096 Uiso calc 1 . .
H H4C 0.133361 -0.022196 0.105833 0.096 Uiso calc 1 . .
C C5 0.3308(3) 0.0729(3) 0.3438(2) 0.0449(13) Uani d 1 . .
C C6 0.4283(4) 0.1569(3) 0.3197(2) 0.0505(13) Uani d 1 . .
H H6 0.400215 0.240310 0.310129 0.061 Uiso calc 1 . .
C C7 0.5676(3) 0.1172(4) 0.3097(2) 0.0665(16) Uani d 1 . .
H H7 0.633361 0.173769 0.293460 0.080 Uiso calc 1 . .
C C8 0.6093(3) -0.0066(4) 0.3239(2) 0.083(2) Uani d 1 . .
H H8 0.703208 -0.033387 0.317177 0.100 Uiso calc 1 . .
C C9 0.5118(5) -0.0906(3) 0.3480(3) 0.089(2) Uani d 1 . .
H H9 0.539910 -0.174004 0.357563 0.107 Uiso calc 1 . .
C C10 0.3725(4) -0.0509(3) 0.3580(2) 0.0685(17) Uani d 1 . .
H H10 0.306764 -0.107466 0.374233 0.082 Uiso calc 1 . .
C C11 -0.1105(3) 0.1051(3) 0.12212(18) 0.0447(13) Uani d 1 . .
C C12 -0.0907(3) 0.1791(3) 0.0573(2) 0.0553(14) Uani d 1 . .
H H12 0.005339 0.203684 0.053144 0.066 Uiso calc 1 . .
C C13 -0.2136(5) 0.2166(3) -0.00117(18) 0.0706(17) Uani d 1 . .
H H13 -0.200293 0.266399 -0.044821 0.085 Uiso calc 1 . .
C C14 -0.3562(4) 0.1801(4) 0.0051(2) 0.0786(19) Uani d 1 . .
H H14 -0.438943 0.205308 -0.034375 0.094 Uiso calc 1 . .
C C15 -0.3759(3) 0.1061(4) 0.0698(3) 0.0762(19) Uani d 1 . .
H H15 -0.471962 0.081501 0.074037 0.091 Uiso calc 1 . .
C C16 -0.2530(4) 0.0686(3) 0.1284(2) 0.0607(15) Uani d 1 . .
H H16 -0.266331 0.018783 0.172003 0.073 Uiso calc 1 . .

loop_
_atom_site_aniso_label
_atom_site_aniso_U_11
_atom_site_aniso_U_22
_atom_site_aniso_U_33
_atom_site_aniso_U_12
_atom_site_aniso_U_13
_atom_site_aniso_U_23
Br1 0.0632(4) 0.0751(5) 0.0627(4) 0.0016(3) 0.0149(3) -0.0201(3)
S1 0.0398(7) 0.0383(7) 0.0520(8) 0.0021(6) 0.0073(6) -0.0049(6)
O1 0.039(2) 0.065(2) 0.070(2) 0.0087(18) 0.0075(18) -0.0142(19)
O2 0.056(2) 0.038(2) 0.068(2) -0.0030(17) 0.0089(18) 0.0074(17)
C1 0.049(3) 0.046(3) 0.048(3) -0.001(3) 0.008(2) 0.000(3)
C2 0.060(3) 0.034(3) 0.056(3) 0.001(3) 0.006(3) -0.010(2)
C3 0.051(3) 0.063(4) 0.069(4) -0.007(3) 0.018(3) 0.016(3)
C4 0.069(4) 0.091(5) 0.075(4) 0.035(4) 0.005(3) -0.028(4)
C5 0.041(3) 0.046(3) 0.047(3) 0.008(3) 0.007(2) -0.005(2)
C6 0.037(3) 0.059(3) 0.056(3) -0.003(3) 0.012(2) -0.007(3)
C7 0.045(4) 0.088(5) 0.066(4) -0.005(3) 0.013(3) -0.011(3)
C8 0.055(4) 0.118(6) 0.077(4) 0.035(4) 0.015(3) -0.002(4)
C9 0.089(5) 0.080(5) 0.102(5) 0.037(4) 0.027(4) 0.016(4)
C10 0.067(4) 0.060(4) 0.083(4) 0.015(3) 0.026(3) 0.012(3)
C11 0.047(3) 0.039(3) 0.045(3) -0.005(2) 0.004(2) -0.010(3)
C12 0.057(3) 0.056(3) 0.054(4) -0.004(3) 0.015(3) -0.007(3)
C13 0.090(5) 0.075(4) 0.042(3) 0.004(4) 0.002(3) 0.002(3)
C14 0.080(5) 0.072(4) 0.069(4) 0.020(4) -0.018(4) -0.015(4)
C15 0.049(4) 0.087(5) 0.088(5) -0.011(3) 0.003(4) -0.025(4)
C16 0.070(4) 0.053(3) 0.058(4) -0.011(3) 0.010(3) -0.008(3)

loop_
_atom_type_symbol
_atom_type_description
_atom_type_scat_dispersion_real
_atom_type_scat_dispersion_imag
_atom_type_scat_source
Br Br -0.6763 1.2805 'International Tables Vol C Tables 4.2.6.8 and 6.1.1.4'
S S 0.3331 0.5567 'International Tables Vol C Tables 4.2.6.8 and 6.1.1.4'
O O 0.0492 0.0322 'International Tables Vol C Tables 4.2.6.8 and 6.1.1.4'
C C 0.0181 0.0091 'International Tables Vol C Tables 4.2.6.8 and 6.1.1.4'
H H 0.0000 0.0000 'International Tables Vol C Tables 4.2.6.8 and 6.1.1.4'

loop_
_geom_angle_atom_site_label_1
_geom_angle_atom_site_label_2
_geom_angle_atom_site_label_3
_geom_angle_site_symmetry_1
_geom_angle_site_symmetry_3
_geom_angle
_geom_angle_publ_flag
O2 S1 O1 . . 117.2(2) ?
O2 S1 C2 . . 108.8(2) ?
O1 S1 C2 . . 107.9(2) ?
O2 S1 C1 . . 109.6(2) ?
O1 S1 C1 . . 106.3(2) ?
C2 S1 C1 . . 106.4(2) ?
C5 C1 C3 . . 116.7(4) ?
C5 C1 S1 . . 113.3(3) ?
C3 C1 S1 . . 108.6(3) ?
C5 C1 Br1 . . 109.1(3) ?
C3 C1 Br1 . . 106.1(3) ?
S1 C1 Br1 . . 101.8(2) ?
C4 C2 C11 . . 114.0(4) ?
C4 C2 S1 . . 112.4(4) ?
C11 C2 S1 . . 105.4(3) ?
C4 C2 H2 . . 108.3 ?
C11 C2 H2 . . 108.3 ?
S1 C2 H2 . . 108.3 ?
C1 C3 H3A . . 109.5 ?
C1 C3 H3B . . 109.5 ?
H3A C3 H3B . . 109.5 ?
C1 C3 H3C . . 109.5 ?
H3A C3 H3C . . 109.5 ?
H3B C3 H3C . . 109.5 ?
C2 C4 H4A . . 109.5 ?
C2 C4 H4B . . 109.5 ?
H4A C4 H4B . . 109.5 ?
C2 C4 H4C . . 109.5 ?
H4A C4 H4C . . 109.5 ?
H4B C4 H4C . . 109.5 ?
C6 C5 C10 . . 120.0 ?
C6 C5 C1 . . 120.7(3) ?
C10 C5 C1 . . 119.3(3) ?
C5 C6 C7 . . 120.0 ?
C5 C6 H6 . . 120.0 ?
C7 C6 H6 . . 120.0 ?
C8 C7 C6 . . 120.0 ?
C8 C7 H7 . . 120.0 ?
C6 C7 H7 . . 120.0 ?
C7 C8 C9 . . 120.0 ?
C7 C8 H8 . . 120.0 ?
C9 C8 H8 . . 120.0 ?
C10 C9 C8 . . 120.0 ?
C10 C9 H9 . . 120.0 ?
C8 C9 H9 . . 120.0 ?
C9 C10 C5 . . 120.0 ?
C9 C10 H10 . . 120.0 ?
C5 C10 H10 . . 120.0 ?
C12 C11 C16 . . 120.0 ?
C12 C11 C2 . . 120.8(3) ?
C16 C11 C2 . . 119.2(3) ?
C13 C12 C11 . . 120.0 ?
C13 C12 H12 . . 120.0 ?
C11 C12 H12 . . 120.0 ?
C12 C13 C14 . . 120.0 ?
C12 C13 H13 . . 120.0 ?
C14 C13 H13 . . 120.0 ?
C13 C14 C15 . . 120.0 ?
C13 C14 H14 . . 120.0 ?
C15 C14 H14 . . 120.0 ?
C16 C15 C14 . . 120.0 ?
C16 C15 H15 . . 120.0 ?
C14 C15 H15 . . 120.0 ?
C15 C16 C11 . . 120.0 ?
C15 C16 H16 . . 120.0 ?
C11 C16 H16 . . 120.0 ?

loop_
_geom_bond_atom_site_label_1
_geom_bond_atom_site_label_2
_geom_bond_site_symmetry_2
_geom_bond_distance
_geom_bond_publ_flag
Br1 C1 . 1.976(5) ?
S1 O2 . 1.426(3) ?
S1 O1 . 1.436(4) ?
S1 C2 . 1.820(5) ?
S1 C1 . 1.856(5) ?
C1 C5 . 1.516(5) ?
C1 C3 . 1.543(7) ?
C2 C4 . 1.509(7) ?
C2 C11 . 1.525(5) ?
C2 H2 . 0.9800 ?
C3 H3A . 0.9600 ?
C3 H3B . 0.9600 ?
C3 H3C . 0.9600 ?
C4 H4A . 0.9600 ?
C4 H4B . 0.9600 ?
C4 H4C . 0.9600 ?
C5 C6 . 1.3800 ?
C5 C10 . 1.3800 ?
C6 C7 . 1.3800 ?
C6 H6 . 0.9300 ?
C7 C8 . 1.3800 ?
C7 H7 . 0.9300 ?
C8 C9 . 1.3800 ?
C8 H8 . 0.9300 ?
C9 C10 . 1.3800 ?
C9 H9 . 0.9300 ?
C10 H10 . 0.9300 ?
C11 C12 . 1.3800 ?
C11 C16 . 1.3800 ?
C12 C13 . 1.3800 ?
C12 H12 . 0.9300 ?
C13 C14 . 1.3800 ?
C13 H13 . 0.9300 ?
C14 C15 . 1.3800 ?
C14 H14 . 0.9300 ?
C15 C16 . 1.3800 ?
C15 H15 . 0.9300 ?
C16 H16 . 0.9300 ?

loop_
_geom_hbond_atom_site_label_D
_geom_hbond_atom_site_label_H
_geom_hbond_atom_site_label_A
_geom_hbond_site_symmetry_A
_geom_hbond_distance_DH
_geom_hbond_distance_HA
_geom_hbond_distance_DA
_geom_hbond_angle_DHA
_geom_hbond_publ_flag
C7 H7 O1 1_655 0.93 2.67 3.468(4) 144.9 yes
C8 H8 O2 4_656 0.93 2.67 3.483(4) 146.8 yes
C12 H12 Br1 2_554 0.93 3.01 3.795(3) 143.2 yes
C14 H14 Br1 2_454 0.93 3.19 3.967(3) 142.9 yes

loop_
_geom_torsion_atom_site_label_1
_geom_torsion_atom_site_label_2
_geom_torsion_atom_site_label_3
_geom_torsion_atom_site_label_4
_geom_torsion_site_symmetry_1
_geom_torsion_site_symmetry_2
_geom_torsion_site_symmetry_3
_geom_torsion_site_symmetry_4
_geom_torsion
_geom_torsion_publ_flag
O2 S1 C1 C5 . . . . -54.5(4) ?
O1 S1 C1 C5 . . . . 177.9(3) ?
C2 S1 C1 C5 . . . . 63.0(4) ?
O2 S1 C1 C3 . . . . 174.1(3) ?
O1 S1 C1 C3 . . . . 46.5(4) ?
C2 S1 C1 C3 . . . . -68.3(4) ?
O2 S1 C1 Br1 . . . . 62.5(3) ?
O1 S1 C1 Br1 . . . . -65.1(3) ?
C2 S1 C1 Br1 . . . . -180.0(2) ?
O2 S1 C2 C4 . . . . 45.6(5) ?
O1 S1 C2 C4 . . . . 173.8(4) ?
C1 S1 C2 C4 . . . . -72.5(5) ?
O2 S1 C2 C11 . . . . -79.2(3) ?
O1 S1 C2 C11 . . . . 49.0(4) ?
C1 S1 C2 C11 . . . . 162.7(3) ?
C3 C1 C5 C6 . . . . -173.6(3) ?
S1 C1 C5 C6 . . . . 59.2(4) ?
Br1 C1 C5 C6 . . . . -53.5(4) ?
C3 C1 C5 C10 . . . . 5.3(5) ?
S1 C1 C5 C10 . . . . -121.9(3) ?
Br1 C1 C5 C10 . . . . 125.4(3) ?
C10 C5 C6 C7 . . . . 0.0 ?
C1 C5 C6 C7 . . . . 178.9(3) ?
C5 C6 C7 C8 . . . . 0.0 ?
C6 C7 C8 C9 . . . . 0.0 ?
C7 C8 C9 C10 . . . . 0.0 ?
C8 C9 C10 C5 . . . . 0.0 ?
C6 C5 C10 C9 . . . . 0.0 ?
C1 C5 C10 C9 . . . . -178.9(3) ?
C4 C2 C11 C12 . . . . -36.1(5) ?
S1 C2 C11 C12 . . . . 87.6(3) ?
C4 C2 C11 C16 . . . . 142.9(4) ?
S1 C2 C11 C16 . . . . -93.3(3) ?
C16 C11 C12 C13 . . . . 0.0 ?
C2 C11 C12 C13 . . . . 179.0(3) ?
C11 C12 C13 C14 . . . . 0.0 ?
C12 C13 C14 C15 . . . . 0.0 ?
C13 C14 C15 C16 . . . . 0.0 ?
C14 C15 C16 C11 . . . . 0.0 ?
C12 C11 C16 C15 . . . . 0.0 ?
C2 C11 C16 C15 . . . . -179.0(3) ?
